data_2236954
loop_
_publ_author_name
'Thanigaimani, Kaliyaperumal'
'Farhadikoutenaei, Abbas'
'Khalib, Nuridayanti Che'
'Arshad, Suhana'
'Razak, Ibrahim Abdul'

_publ_section_title
;
 2-Amino-5-methylpyridinium trifluoroacetate
;
_journal_coeditor_code LH5549
_journal_issue 12
_journal_name_full 'Acta Crystallographica Section E'
_journal_page_first o3319
_journal_page_last o3320
_journal_paper_doi 10.1107/S1600536812045291
_journal_volume 68
_journal_year 2012
_chemical_formula_iupac 'C6 H9 N2 +, C2 F3 O2 -'
_chemical_formula_moiety 'C6 H9 N2 +, C2 F3 O2 -'
_chemical_formula_sum 'C8 H9 F3 N2 O2'
_chemical_formula_weight 222.17
_chemical_name_systematic
;
2-Amino-5-methylpyridinium trifluoroacetate
;
_space_group_IT_number 33
_symmetry_cell_setting orthorhombic
_symmetry_space_group_name_Hall 'P 2c -2n'
_symmetry_space_group_name_H-M 'P n a 21'
_atom_sites_solution_hydrogens geom
_atom_sites_solution_primary direct
_atom_sites_solution_secondary difmap
_audit_creation_method SHELXL-97
_cell_angle_alpha 90.00
_cell_angle_beta 90.00
_cell_angle_gamma 90.00
_cell_formula_units_Z 4
_cell_length_a 18.725(4)
_cell_length_b 4.6256(10)
_cell_length_c 11.319(2)
_cell_measurement_reflns_used 4200
_cell_measurement_temperature 100.0(10)
_cell_measurement_theta_max 32.47
_cell_measurement_theta_min 2.82
_cell_volume 980.4(3)
_computing_cell_refinement 'SAINT (Bruker, 2009)'
_computing_data_collection 'APEX2 (Bruker, 2009)'
_computing_data_reduction 'SAINT (Bruker, 2009)'
_computing_molecular_graphics 'SHELXTL (Sheldrick, 2008)'
_computing_publication_material
;
SHELXTL (Sheldrick, 2008) and PLATON (Spek, 2009)
;
_computing_structure_refinement 'SHELXTL (Sheldrick, 2008)'
_computing_structure_solution 'SHELXTL (Sheldrick, 2008)'
_diffrn_ambient_temperature 100.0(10)
_diffrn_measured_fraction_theta_full 0.982
_diffrn_measured_fraction_theta_max 0.982
_diffrn_measurement_device_type
;
Bruker SMART APEXII DUO CCD area-detector
;
_diffrn_measurement_method '\f and \w scans'
_diffrn_radiation_monochromator graphite
_diffrn_radiation_source 'fine-focus sealed tube'
_diffrn_radiation_type MoK\a
_diffrn_radiation_wavelength 0.71073
_diffrn_reflns_av_R_equivalents 0.0414
_diffrn_reflns_av_sigmaI/netI 0.0387
_diffrn_reflns_limit_h_max 28
_diffrn_reflns_limit_h_min -28
_diffrn_reflns_limit_k_max 6
_diffrn_reflns_limit_k_min -6
_diffrn_reflns_limit_l_max 17
_diffrn_reflns_limit_l_min -16
_diffrn_reflns_number 12012
_diffrn_reflns_theta_full 32.72
_diffrn_reflns_theta_max 32.72
_diffrn_reflns_theta_min 2.18
_diffrn_standards_number 0
_exptl_absorpt_coefficient_mu 0.145
_exptl_absorpt_correction_T_max 0.9846
_exptl_absorpt_correction_T_min 0.9255
_exptl_absorpt_correction_type multi-scan
_exptl_absorpt_process_details '(<i>SADABS</i>; Bruker, 2009)'
_exptl_crystal_colour colourless
_exptl_crystal_density_diffrn 1.505
_exptl_crystal_density_method 'not measured'
_exptl_crystal_description plate
_exptl_crystal_F_000 456
_exptl_crystal_size_max 0.54
_exptl_crystal_size_mid 0.29
_exptl_crystal_size_min 0.11
_refine_diff_density_max 0.227
_refine_diff_density_min -0.296
_refine_ls_abs_structure_details 'Flack (1983), 1368 Friedel pairs'
_refine_ls_abs_structure_Flack -0.1(7)
_refine_ls_extinction_method none
_refine_ls_goodness_of_fit_ref 1.065
_refine_ls_hydrogen_treatment mixed
_refine_ls_matrix_type full
_refine_ls_number_parameters 177
_refine_ls_number_reflns 3216
_refine_ls_number_restraints 1
_refine_ls_restrained_S_all 1.065
_refine_ls_R_factor_all 0.0601
_refine_ls_R_factor_gt 0.0460
_refine_ls_shift/su_max 0.000
_refine_ls_shift/su_mean 0.000
_refine_ls_structure_factor_coef Fsqd
_refine_ls_weighting_details 'calc w=1/[\s^2^(Fo^2^)+(0.0538P)^2^+0.1405P] where P=(Fo^2^+2Fc^2^)/3'
_refine_ls_weighting_scheme calc
_refine_ls_wR_factor_gt 0.1048
_refine_ls_wR_factor_ref 0.1140
_reflns_number_gt 2627
_reflns_number_total 3216
_reflns_threshold_expression I>2\s(I)
_cod_data_source_file lh5549.cif
_cod_data_source_block I
_cod_database_code 2236954
_cod_database_fobs_code 2236954

loop_
_symmetry_equiv_pos_as_xyz
'x, y, z'
'-x, -y, z+1/2'
'-x+1/2, y+1/2, z+1/2'
'x+1/2, -y+1/2, z'

loop_
_atom_site_type_symbol
_atom_site_label
_atom_site_fract_x
_atom_site_fract_y
_atom_site_fract_z
_atom_site_U_iso_or_equiv
_atom_site_adp_type
_atom_site_calc_flag
_atom_site_refinement_flags
_atom_site_occupancy
_atom_site_symmetry_multiplicity
_atom_site_disorder_assembly
_atom_site_disorder_group
F F1 0.5951(6) -0.360(3) 0.6163(9) 0.0636(17) Uani d P 0.505(17) 1 A 1
F F2 0.5409(3) 0.0250(13) 0.6382(9) 0.075(2) Uani d P 0.505(17) 1 A 1
F F3 0.5859(5) -0.076(4) 0.4723(7) 0.104(4) Uani d P 0.505(17) 1 A 1
F F1X 0.6094(7) -0.352(2) 0.5755(15) 0.097(4) Uani d P 0.495(17) 1 A 2
F F2X 0.5478(4) -0.032(2) 0.6626(5) 0.080(2) Uani d P 0.495(17) 1 A 2
F F3X 0.5752(3) 0.0168(15) 0.4869(6) 0.0479(14) Uani d P 0.495(17) 1 A 2
O O1 0.67666(7) 0.0887(3) 0.73348(10) 0.0384(3) Uani d . 1 1 . .
O O2 0.70767(6) 0.1522(3) 0.54434(9) 0.0312(3) Uani d . 1 1 . .
N N1 0.80834(7) 0.5530(3) 0.60374(10) 0.0248(3) Uani d . 1 1 . .
N N2 0.78211(9) 0.5050(4) 0.80182(12) 0.0320(3) Uani d . 1 1 . .
C C1 0.81952(8) 0.6336(4) 0.71687(12) 0.0257(3) Uani d . 1 1 . .
C C2 0.87136(9) 0.8495(4) 0.73742(14) 0.0307(3) Uani d . 1 1 . .
H H2A 0.8806 0.9141 0.8156 0.037 Uiso calc R 1 1 . .
C C3 0.90806(9) 0.9649(4) 0.64496(15) 0.0316(3) Uani d . 1 1 . .
H H3A 0.9432 1.1084 0.6599 0.038 Uiso calc R 1 1 . .
C C4 0.89527(8) 0.8768(4) 0.52703(13) 0.0279(3) Uani d . 1 1 . .
C C5 0.84486(8) 0.6703(4) 0.51114(12) 0.0257(3) Uani d . 1 1 . .
H H5A 0.8347 0.6054 0.4333 0.031 Uiso calc R 1 1 . .
C C6 0.93586(10) 1.0012(4) 0.42471(17) 0.0364(4) Uani d . 1 1 . .
H H6A 0.9186 0.9147 0.3510 0.055 Uiso calc R 1 1 . .
H H6B 0.9868 0.9594 0.4342 0.055 Uiso calc R 1 1 . .
H H6C 0.9286 1.2110 0.4221 0.055 Uiso calc R 1 1 . .
C C7 0.59832(9) -0.0794(4) 0.58757(15) 0.0312(3) Uani d . 1 1 . .
C C8 0.66781(9) 0.0707(4) 0.62616(13) 0.0268(3) Uani d . 1 1 A .
H H2N2 0.7456(13) 0.369(6) 0.785(2) 0.040(6) Uiso d . 1 1 . .
H H1N2 0.7919(14) 0.558(6) 0.873(3) 0.050(7) Uiso d . 1 1 . .
H H1N1 0.7723(13) 0.405(6) 0.585(2) 0.043(6) Uiso d . 1 1 . .

loop_
_atom_site_aniso_label
_atom_site_aniso_U_11
_atom_site_aniso_U_22
_atom_site_aniso_U_33
_atom_site_aniso_U_12
_atom_site_aniso_U_13
_atom_site_aniso_U_23
F1 0.075(3) 0.027(2) 0.089(4) -0.0046(19) -0.017(2) 0.007(2)
F2 0.0328(17) 0.044(2) 0.148(6) 0.0071(15) 0.004(3) -0.043(3)
F3 0.093(4) 0.194(10) 0.0252(15) -0.097(5) -0.010(2) 0.014(4)
F1X 0.092(6) 0.021(2) 0.177(11) 0.005(3) -0.069(7) -0.017(5)
F2X 0.041(3) 0.154(6) 0.044(2) -0.038(3) 0.0180(16) -0.011(3)
F3X 0.0410(16) 0.060(3) 0.042(3) -0.0108(16) -0.0251(16) 0.0201(19)
O1 0.0462(7) 0.0534(9) 0.0156(5) -0.0029(6) 0.0001(4) 0.0020(5)
O2 0.0337(5) 0.0450(7) 0.0149(4) -0.0038(5) 0.0021(4) -0.0058(5)
N1 0.0316(6) 0.0292(7) 0.0136(5) 0.0038(5) -0.0025(4) -0.0004(5)
N2 0.0454(8) 0.0368(9) 0.0138(5) 0.0023(7) 0.0001(5) -0.0032(5)
C1 0.0341(7) 0.0277(8) 0.0154(6) 0.0089(6) -0.0027(5) -0.0032(6)
C2 0.0412(8) 0.0290(9) 0.0220(6) 0.0061(7) -0.0067(6) -0.0064(6)
C3 0.0351(8) 0.0299(9) 0.0298(7) 0.0036(6) -0.0051(6) -0.0059(7)
C4 0.0305(7) 0.0298(9) 0.0235(7) 0.0075(6) -0.0013(5) 0.0003(6)
C5 0.0321(6) 0.0302(8) 0.0147(5) 0.0069(6) -0.0025(5) -0.0014(5)
C6 0.0394(8) 0.0377(10) 0.0320(7) 0.0008(7) 0.0038(7) 0.0033(8)
C7 0.0380(7) 0.0299(9) 0.0255(6) -0.0003(6) -0.0007(6) 0.0037(6)
C8 0.0318(7) 0.0305(8) 0.0181(6) 0.0052(6) -0.0001(5) -0.0008(6)

loop_
_atom_type_symbol
_atom_type_description
_atom_type_scat_dispersion_real
_atom_type_scat_dispersion_imag
_atom_type_scat_source
C C 0.0033 0.0016 'International Tables Vol C Tables 4.2.6.8 and 6.1.1.4'
H H 0.0000 0.0000 'International Tables Vol C Tables 4.2.6.8 and 6.1.1.4'
N N 0.0061 0.0033 'International Tables Vol C Tables 4.2.6.8 and 6.1.1.4'
O O 0.0106 0.0060 'International Tables Vol C Tables 4.2.6.8 and 6.1.1.4'
F F 0.0171 0.0103 'International Tables Vol C Tables 4.2.6.8 and 6.1.1.4'

loop_
_geom_angle_atom_site_label_1
_geom_angle_atom_site_label_2
_geom_angle_atom_site_label_3
_geom_angle
C1 N1 C5 122.78(14)
C1 N1 H1N1 119.9(15)
C5 N1 H1N1 117.3(15)
C1 N2 H2N2 121.8(14)
C1 N2 H1N2 116.0(19)
H2N2 N2 H1N2 122(2)
N2 C1 N1 118.73(15)
N2 C1 C2 124.01(14)
N1 C1 C2 117.26(14)
C3 C2 C1 119.86(14)
C3 C2 H2A 120.1
C1 C2 H2A 120.1
C2 C3 C4 121.77(16)
C2 C3 H3A 119.1
C4 C3 H3A 119.1
C5 C4 C3 116.49(14)
C5 C4 C6 121.40(14)
C3 C4 C6 122.10(16)
C4 C5 N1 121.84(13)
C4 C5 H5A 119.1
N1 C5 H5A 119.1
C4 C6 H6A 109.5
C4 C6 H6B 109.5
H6A C6 H6B 109.5
C4 C6 H6C 109.5
H6A C6 H6C 109.5
H6B C6 H6C 109.5
F1X C7 F2X 110.9(7)
F1X C7 F3X 107.3(7)
F2X C7 F3X 106.0(5)
F2 C7 F1 102.4(6)
F3 C7 F1 104.0(8)
F1X C7 C8 109.7(5)
F2X C7 C8 110.8(3)
F3X C7 C8 112.1(3)
F2 C7 C8 113.8(3)
F3 C7 C8 115.0(4)
F1 C7 C8 114.0(5)
O1 C8 O2 129.24(16)
O1 C8 C7 115.18(15)
O2 C8 C7 115.57(13)

loop_
_geom_bond_atom_site_label_1
_geom_bond_atom_site_label_2
_geom_bond_distance
F1 C7 1.341(11)
F2 C7 1.311(6)
F3 C7 1.325(8)
F1X C7 1.287(11)
F2X C7 1.290(5)
F3X C7 1.297(6)
O1 C8 1.2289(18)
O2 C8 1.2478(19)
N1 C1 1.3500(18)
N1 C5 1.3640(19)
N1 H1N1 0.98(3)
N2 C1 1.330(2)
N2 H2N2 0.95(3)
N2 H1N2 0.86(3)
C1 C2 1.412(2)
C2 C3 1.361(3)
C2 H2A 0.9500
C3 C4 1.416(2)
C3 H3A 0.9500
C4 C5 1.355(2)
C4 C6 1.500(2)
C5 H5A 0.9500
C6 H6A 0.9800
C6 H6B 0.9800
C6 H6C 0.9800
C7 C8 1.538(2)

loop_
_geom_hbond_atom_site_label_D
_geom_hbond_atom_site_label_H
_geom_hbond_atom_site_label_A
_geom_hbond_site_symmetry_A
_geom_hbond_distance_DH
_geom_hbond_distance_HA
_geom_hbond_distance_DA
_geom_hbond_angle_DHA
_geom_hbond_publ_flag
N1 H1N1 O2 . 0.98(3) 1.75(3) 2.7281(19) 177(2) yes
N2 H2N2 O1 . 0.95(3) 1.92(3) 2.865(2) 173(2) yes
N2 H1N2 O2 3_655 0.86(3) 1.99(3) 2.8347(18) 167(3) yes
C3 H3A F2 4_565 0.9500 2.5100 3.429(6) 164.00 yes
C5 H5A O1 3_654 0.9500 2.2700 3.1910(19) 162.00 yes

loop_
_geom_torsion_atom_site_label_1
_geom_torsion_atom_site_label_2
_geom_torsion_atom_site_label_3
_geom_torsion_atom_site_label_4
_geom_torsion
C5 N1 C1 N2 -179.15(15)
C5 N1 C1 C2 0.2(2)
N2 C1 C2 C3 178.70(16)
N1 C1 C2 C3 -0.6(2)
C1 C2 C3 C4 0.7(2)
C2 C3 C4 C5 -0.4(2)
C2 C3 C4 C6 -179.53(17)
C3 C4 C5 N1 -0.1(2)
C6 C4 C5 N1 179.11(15)
C1 N1 C5 C4 0.1(2)
F1X C7 C8 O1 -90.5(9)
F2X C7 C8 O1 32.3(6)
F3X C7 C8 O1 150.5(4)
F2 C7 C8 O1 51.3(5)
F3 C7 C8 O1 174.4(9)
F1 C7 C8 O1 -65.7(5)
F1X C7 C8 O2 88.4(9)
F2X C7 C8 O2 -148.9(5)
F3X C7 C8 O2 -30.7(4)
F2 C7 C8 O2 -129.9(5)
F3 C7 C8 O2 -6.8(9)
F1 C7 C8 O2 113.2(5)
